data_4116212
loop_
_publ_author_name
'Bernadette Salignac'
'Sandra Riedel'
'Anne Dolbecq'
'Francis S\'echeresse'
'Emmanuel Cadot'

_publ_contact_author
; 
      Dr. E. Cadot
      Institut Lavoisier, irem, umr c 0173 
      Universit\'e de Versailles Saint Quentin 
      45 Avenue des Etats Unis 
      78035 Versailles Cedex 
      France 
;
_publ_contact_author_email cadot@chimie.uvsq.fr
_publ_contact_author_fax '(33) 1 39 25 43 81'
_publ_contact_author_phone '(33) 1 39 25 43 89'
_publ_section_title
;
 "Wheeling Templates" in Molecular Oxothiomolybdate Rings: Syntheses,
 Structures, and Dynamics
;
_journal_name_full 'Journal of the American Chemical Society'
_journal_page_first 10381
_journal_page_last 10389
_journal_paper_doi 10.1021/ja001878t
_journal_volume 122
_journal_year 2000
_chemical_formula_sum 'C10 H32 Mo10 O33 Rb4 S10'
_chemical_formula_weight 2302.24
_chemical_name_systematic
; 
 ? 
;
_space_group_IT_number 36
_symmetry_cell_setting orthorhombic
_symmetry_space_group_name_Hall 'C 2c -2'
_symmetry_space_group_name_H-M 'C m c 21'
_atom_sites_solution_hydrogens geom
_atom_sites_solution_primary direct
_atom_sites_solution_secondary difmap
_audit_creation_method SHELXL
_cell_angle_alpha 90.00
_cell_angle_beta 90.00
_cell_angle_gamma 90.00
_cell_formula_units_Z 4
_cell_length_a 24.296(4)
_cell_length_b 10.165(3)
_cell_length_c 21.828(6)
_cell_measurement_reflns_used 9205
_cell_measurement_temperature 296(2)
_cell_measurement_theta_max 29.64
_cell_measurement_theta_min 1.68
_cell_volume 5391(2)
_computing_cell_refinement 'Siemens XSCANS'
_computing_data_collection 'Siemens XSCANS'
_computing_data_reduction 'Siemens SHELXTL'
_computing_molecular_graphics 'Siemens SHELXTL'
_computing_publication_material 'Siemens SHELXTL'
_computing_structure_refinement 'SHELXL-93 (Sheldrick, 1993)'
_computing_structure_solution 'SHELXS-86 (Sheldrick, 1990)'
_diffrn_ambient_temperature 296(2)
_diffrn_measurement_device 'Siemens P4'
_diffrn_measurement_method '\w scans'
_diffrn_radiation_monochromator graphite
_diffrn_radiation_source 'fine-focus sealed tube'
_diffrn_radiation_type MoK\a
_diffrn_radiation_wavelength 0.71073
_diffrn_reflns_av_R_equivalents 0.0781
_diffrn_reflns_av_sigmaI/netI 0.0974
_diffrn_reflns_limit_h_max 32
_diffrn_reflns_limit_h_min -32
_diffrn_reflns_limit_k_max 13
_diffrn_reflns_limit_k_min -13
_diffrn_reflns_limit_l_max 25
_diffrn_reflns_limit_l_min -29
_diffrn_reflns_number 18063
_diffrn_reflns_theta_max 29.64
_diffrn_reflns_theta_min 1.68
_diffrn_standards_decay_% 0
_exptl_absorpt_coefficient_mu 6.301
_exptl_absorpt_correction_T_max 0.795824
_exptl_absorpt_correction_T_min 0.575944
_exptl_absorpt_correction_type multi-scan
_exptl_absorpt_process_details 'Blessing, Acta Cryst. (1995) A51 33-38'
_exptl_crystal_colour orange
_exptl_crystal_density_diffrn 2.837
_exptl_crystal_description parallelepiped
_exptl_crystal_F_000 4336
_exptl_crystal_size_max 0.18
_exptl_crystal_size_mid 0.06
_exptl_crystal_size_min 0.04
_refine_diff_density_max 1.894
_refine_diff_density_min -1.167
_refine_diff_density_rms 0.239
_refine_ls_abs_structure_details 'Flack H D (1983), Acta Cryst. A39, 876-881'
_refine_ls_abs_structure_Flack 0.00(999)
_refine_ls_extinction_coef 0.00014(4)
_refine_ls_extinction_expression Fc^*^=kFc[1+0.001xFc^2^\l^3^/sin(2\q)]^-1/4^
_refine_ls_extinction_method SHELXL
_refine_ls_goodness_of_fit_all 1.114
_refine_ls_goodness_of_fit_obs 1.125
_refine_ls_matrix_type full
_refine_ls_number_parameters 289
_refine_ls_number_reflns 6440
_refine_ls_number_restraints 1
_refine_ls_restrained_S_all 1.114
_refine_ls_restrained_S_obs 1.125
_refine_ls_R_factor_all 0.1167
_refine_ls_R_factor_obs 0.0600
_refine_ls_shift/esd_max 0.343
_refine_ls_shift/esd_mean 0.020
_refine_ls_structure_factor_coef Fsqd
_refine_ls_weighting_details 'w=1/[\s^2^(Fo^2^)+(0.0752P)^2^+0.0000P] where P=(Fo^2^+2Fc^2^)/3'
_refine_ls_weighting_scheme calc
_refine_ls_wR_factor_all 0.1593
_refine_ls_wR_factor_obs 0.1294
_reflns_number_observed 4233
_reflns_number_total 6440
_reflns_observed_criterion >2sigma(I)
_cod_data_source_file ja001878t_3.cif
_cod_data_source_block Rb4glu[Mo10-glu].5H2O
_cod_depositor_comments
;
The following automatic conversions were performed:

'_refine_ls_weighting_scheme' value 'calc
w=1/[\s^2^(Fo^2^)+(0.0752P)^2^+0.0000P] where P=(Fo^2^+2Fc^2^)/3' was
changed to 'calc'. New tag '_refine_ls_weighting_details' was
created. The value of the new tag was set to
'w=1/[\s^2^(Fo^2^)+(0.0752P)^2^+0.0000P] where P=(Fo^2^+2Fc^2^)/3'.

Automatic conversion script
Id: cif_fix_values 3143 2015-03-26 13:38:13Z robertas 
;
_cod_original_cell_volume 5391.1(23)
_cod_database_code 4116212

loop_
_symmetry_equiv_pos_as_xyz
'x, y, z'
'-x, -y, z+1/2'
'x, -y, z+1/2'
'-x, y, z'
'x+1/2, y+1/2, z'
'-x+1/2, -y+1/2, z+1/2'
'x+1/2, -y+1/2, z+1/2'
'-x+1/2, y+1/2, z'

loop_
_atom_site_aniso_label
_atom_site_aniso_U_11
_atom_site_aniso_U_22
_atom_site_aniso_U_33
_atom_site_aniso_U_23
_atom_site_aniso_U_13
_atom_site_aniso_U_12
Mo1 0.0356(6) 0.0290(6) 0.0291(6) 0.0017(5) 0.0023(6) -0.0011(5)
Mo2 0.0387(7) 0.0300(6) 0.0316(7) 0.0027(5) 0.0044(6) -0.0004(5)
Mo3 0.0355(6) 0.0281(6) 0.0309(6) 0.0014(5) -0.0032(6) -0.0004(5)
Mo4 0.0309(6) 0.0290(6) 0.0293(6) -0.0001(5) -0.0004(6) 0.0001(5)
Mo5 0.0274(6) 0.0311(6) 0.0341(6) -0.0012(5) -0.0003(6) -0.0005(5)
S1 0.037(3) 0.043(3) 0.037(3) -0.011(2) 0.000 0.000
S2 0.039(3) 0.038(3) 0.030(3) 0.002(2) 0.000 0.000
S3 0.067(3) 0.032(2) 0.034(2) -0.005(2) -0.010(2) 0.009(2)
S4 0.063(3) 0.030(2) 0.039(2) 0.001(2) -0.009(2) 0.004(2)
S5 0.046(2) 0.045(2) 0.041(2) -0.012(2) 0.016(2) -0.011(2)
S6 0.037(2) 0.037(2) 0.039(2) -0.007(2) -0.003(2) 0.006(2)
O1 0.039(6) 0.045(6) 0.050(7) -0.001(5) 0.018(5) -0.005(5)
O2 0.047(6) 0.050(7) 0.053(7) -0.003(5) 0.010(6) -0.006(5)
O3 0.046(6) 0.053(7) 0.055(7) 0.005(6) -0.006(6) -0.006(5)
O4 0.036(6) 0.036(6) 0.047(7) 0.010(5) -0.002(5) 0.001(5)
O5 0.031(6) 0.077(8) 0.038(7) 0.013(6) 0.006(5) 0.002(5)
O6 0.035(5) 0.045(6) 0.030(6) 0.005(5) 0.005(4) -0.007(5)
O7 0.036(5) 0.028(5) 0.049(6) -0.005(5) 0.012(5) 0.003(4)
O8 0.065(7) 0.034(6) 0.033(6) 0.007(5) 0.002(6) -0.008(5)
O9 0.063(7) 0.031(5) 0.043(7) 0.002(5) -0.005(6) -0.013(5)
O10 0.028(7) 0.042(8) 0.027(7) -0.005(6) 0.000 0.000
O11 0.034(8) 0.037(8) 0.042(9) -0.016(7) 0.000 0.000
O12 0.065(7) 0.038(6) 0.036(6) 0.007(5) 0.000(6) -0.001(5)
O13 0.033(12) 0.029(11) 0.103(21) 0.002(12) 0.013(13) -0.005(9)
O14 0.072(11) 0.045(9) 0.026(8) 0.011(8) 0.000 0.000
Rb1 0.0469(9) 0.0506(10) 0.0753(13) -0.0087(9) -0.0050(10) -0.0090(8)
Rb2 0.102(3) 0.045(2) 0.062(3) 0.002(2) -0.001(2) -0.002(2)

loop_
_atom_site_label
_atom_site_type_symbol
_atom_site_fract_x
_atom_site_fract_y
_atom_site_fract_z
_atom_site_U_iso_or_equiv
_atom_site_thermal_displace_type
_atom_site_occupancy
_atom_site_calc_flag
_atom_site_refinement_flags
Mo1 Mo 0.94203(5) 0.79315(12) 0.65433(6) 0.0312(3) Uani 1 d .
Mo2 Mo 0.83849(5) 0.62267(12) 0.71521(6) 0.0334(3) Uani 1 d .
Mo3 Mo 0.68857(5) 0.91103(11) 0.79490(6) 0.0315(3) Uani 1 d .
Mo4 Mo 0.65035(5) 0.66059(11) 0.88625(6) 0.0297(3) Uani 1 d .
Mo5 Mo 0.56720(5) 0.50510(12) 0.94281(6) 0.0309(3) Uani 1 d .
S1 S 1.0000 0.9005(5) 0.7234(3) 0.0393(13) Uani 1 d S
S2 S 1.0000 0.6799(5) 0.5888(3) 0.0359(12) Uani 1 d S
S3 S 0.6576(2) 1.1192(4) 0.8211(2) 0.0446(10) Uani 1 d .
S4 S 0.6592(2) 0.9007(4) 0.6941(2) 0.0442(10) Uani 1 d .
S5 S 0.6005(2) 0.7077(4) 0.9737(2) 0.0441(10) Uani 1 d .
S6 S 0.8926(2) 0.9726(4) 0.8478(2) 0.0377(9) Uani 1 d .
O1 O 0.9222(4) 0.9184(10) 0.6099(5) 0.045(3) Uani 1 d .
O2 O 0.7763(4) 0.6711(11) 0.6970(6) 0.050(3) Uani 1 d .
O3 O 0.7565(4) 0.9188(10) 0.7940(6) 0.051(3) Uani 1 d .
O4 O 0.7086(4) 0.5970(10) 0.9151(5) 0.040(2) Uani 1 d .
O5 O 0.6026(4) 0.3967(11) 0.9861(5) 0.049(3) Uani 1 d .
O6 O 0.8814(4) 0.6559(10) 0.6345(5) 0.037(2) Uani 1 d .
O7 O 0.8766(4) 0.8068(9) 0.7189(5) 0.038(2) Uani 1 d .
O8 O 0.6701(4) 0.8608(9) 0.8850(5) 0.044(3) Uani 1 d .
O9 O 0.6671(5) 0.7166(9) 0.7981(5) 0.046(3) Uani 1 d .
O10 O 0.5000 0.5353(13) 1.0018(6) 0.032(3) Uani 1 d S
O11 O 0.5000 0.3848(13) 0.9144(7) 0.038(3) Uani 1 d S
O12 O 0.9540(5) 0.6224(10) 0.7196(5) 0.046(3) Uani 1 d .
O13 O 0.5700(8) 0.7505(19) 0.8432(13) 0.055(7) Uani 0.50 d P
O14 O 0.5000 0.6295(14) 0.8901(7) 0.048(4) Uani 1 d S
O15 O 0.8507(6) 0.5305(14) 0.9730(7) 0.070(4) Uiso 1 d .
O16 O 0.9001(6) 0.4356(12) 0.5562(6) 0.064(3) Uiso 1 d .
C1 C 1.0000 0.5755(25) 0.7375(12) 0.050(6) Uiso 1 d S
C2 C 0.5000 0.9789(25) 0.7877(13) 0.055(6) Uiso 1 d S
C3 C 0.5000 0.8496(25) 0.7559(12) 0.052(6) Uiso 1 d S
C4 C 0.5000 0.7441(58) 0.7980(35) 0.176(23) Uiso 1 d S
C5 C 0.5236(12) 0.7068(32) 0.8490(15) 0.042(8) Uiso 0.50 d P
C6 C 0.8957(8) 0.4482(18) 0.4976(9) 0.058(5) Uiso 1 d .
C7 C 0.5532(9) 1.0579(20) 0.9570(10) 0.066(5) Uiso 1 d .
C8 C 0.5000 1.0988(22) 0.9913(11) 0.045(6) Uiso 1 d S
Rb1 Rb 0.79191(7) 0.8022(2) 0.93751(10) 0.0576(5) Uani 1 d .
Rb2 Rb 0.5626(2) 0.3024(4) 1.1115(2) 0.0698(12) Uani 0.50 d P
Rb3A Rb 0.6638(3) 0.5671(8) 0.6940(4) 0.086(2) Uiso 0.30 d P
Rb3B Rb 0.7986(6) 0.1333(15) 1.0778(7) 0.090(4) Uiso 0.20 d P
OW1 O 0.7745(10) 0.4182(23) 1.0405(12) 0.058(7) Uiso 0.50 d P
OW2 O 0.7017(9) 0.4272(23) 0.6082(12) 0.094(7) Uiso 0.80 d P
OW3 O 0.7020(7) 0.4782(18) 0.6533(10) 0.073(5) Uiso 0.80 d P
OW4 O 0.6998(19) 0.2344(45) 1.0726(23) 0.107(14) Uiso 0.40 d P

loop_
_atom_type_symbol
_atom_type_description
_atom_type_scat_dispersion_real
_atom_type_scat_dispersion_imag
_atom_type_scat_source
C C 0.0033 0.0016 'International Tables Vol C Tables 4.2.6.8 and 6.1.1.4'
O O 0.0106 0.0060 'International Tables Vol C Tables 4.2.6.8 and 6.1.1.4'
S S 0.1246 0.1234 'International Tables Vol C Tables 4.2.6.8 and 6.1.1.4'
Rb Rb -0.9393 2.9676 'International Tables Vol C Tables 4.2.6.8 and 6.1.1.4'
Mo Mo -1.6832 0.6857 'International Tables Vol C Tables 4.2.6.8 and 6.1.1.4'
H H 0.0000 0.0000 'International Tables Vol C Tables 4.2.6.8 and 6.1.1.4'

loop_
_geom_angle_atom_site_label_1
_geom_angle_atom_site_label_2
_geom_angle_atom_site_label_3
_geom_angle
_geom_angle_site_symmetry_1
_geom_angle_site_symmetry_3
O1 Mo1 O6 100.7(5) . .
O1 Mo1 O7 96.8(4) . .
O6 Mo1 O7 69.6(4) . .
O1 Mo1 O12 170.4(5) . .
O6 Mo1 O12 73.0(4) . .
O7 Mo1 O12 74.3(4) . .
O1 Mo1 S2 101.3(4) . .
O6 Mo1 S2 88.2(3) . .
O7 Mo1 S2 153.6(3) . .
O12 Mo1 S2 86.0(3) . .
O1 Mo1 S1 101.1(4) . .
O6 Mo1 S1 151.4(3) . .
O7 Mo1 S1 89.6(3) . .
O12 Mo1 S1 82.8(3) . .
S2 Mo1 S1 105.35(12) . .
O1 Mo1 Mo1 106.8(4) . 4_755
O6 Mo1 Mo1 135.3(3) . 4_755
O7 Mo1 Mo1 138.3(3) . 4_755
O12 Mo1 Mo1 82.6(3) . 4_755
S2 Mo1 Mo1 52.51(9) . 4_755
S1 Mo1 Mo1 52.88(8) . 4_755
O1 Mo1 Rb3A 52.6(4) . 8_655
O6 Mo1 Rb3A 93.4(3) . 8_655
O7 Mo1 Rb3A 46.5(3) . 8_655
O12 Mo1 Rb3A 119.6(3) . 8_655
S2 Mo1 Rb3A 153.7(2) . 8_655
S1 Mo1 Rb3A 85.4(2) . 8_655
Mo1 Mo1 Rb3A 131.39(13) 4_755 8_655
O1 Mo1 Rb3B 49.7(4) . 3_564
O6 Mo1 Rb3B 53.9(3) . 3_564
O7 Mo1 Rb3B 66.9(4) . 3_564
O12 Mo1 Rb3B 121.8(4) . 3_564
S2 Mo1 Rb3B 111.8(3) . 3_564
S1 Mo1 Rb3B 136.0(3) . 3_564
Mo1 Mo1 Rb3B 152.3(2) 4_755 3_564
Rb3A Mo1 Rb3B 51.2(3) 8_655 3_564
O1 Mo1 Rb2 28.5(4) . 6_664
O6 Mo1 Rb2 126.2(3) . 6_664
O7 Mo1 Rb2 93.6(3) . 6_664
O12 Mo1 Rb2 152.9(3) . 6_664
S2 Mo1 Rb2 111.35(15) . 6_664
S1 Mo1 Rb2 72.7(2) . 6_664
Mo1 Mo1 Rb2 91.53(7) 4_755 6_664
Rb3A Mo1 Rb2 48.20(15) 8_655 6_664
Rb3B Mo1 Rb2 72.4(2) 3_564 6_664
O2 Mo2 O6 102.0(5) . .
O2 Mo2 O7 98.6(5) . .
O6 Mo2 O7 70.4(4) . .
O2 Mo2 S4 105.5(4) . 8_645
O6 Mo2 S4 88.7(3) . 8_645
O7 Mo2 S4 151.0(3) . 8_645
O2 Mo2 S3 106.6(4) . 8_645
O6 Mo2 S3 146.1(3) . 8_645
O7 Mo2 S3 87.5(3) . 8_645
S4 Mo2 S3 100.6(2) 8_645 8_645
O2 Mo2 Mo3 99.3(4) . 8_645
O6 Mo2 Mo3 139.3(3) . 8_645
O7 Mo2 Mo3 139.2(3) . 8_645
S4 Mo2 Mo3 52.18(11) 8_645 8_645
S3 Mo2 Mo3 52.19(10) 8_645 8_645
O2 Mo2 Rb3B 53.8(5) . 3_564
O6 Mo2 Rb3B 52.1(4) . 3_564
O7 Mo2 Rb3B 65.3(4) . 3_564
S4 Mo2 Rb3B 117.5(3) 8_645 3_564
S3 Mo2 Rb3B 140.0(3) 8_645 3_564
Mo3 Mo2 Rb3B 150.4(2) 8_645 3_564
O2 Mo2 Rb3A 26.4(4) . .
O6 Mo2 Rb3A 115.1(3) . .
O7 Mo2 Rb3A 123.9(3) . .
S4 Mo2 Rb3A 82.8(2) 8_645 .
S3 Mo2 Rb3A 98.4(2) 8_645 .
Mo3 Mo2 Rb3A 74.85(13) 8_645 .
Rb3B Mo2 Rb3A 76.3(2) 3_564 .
O3 Mo3 O9 107.5(5) . .
O3 Mo3 O8 103.8(5) . .
O9 Mo3 O8 71.1(4) . .
O3 Mo3 S4 107.3(5) . .
O9 Mo3 S4 84.8(3) . .
O8 Mo3 S4 145.2(3) . .
O3 Mo3 S3 106.5(4) . .
O9 Mo3 S3 142.3(3) . .
O8 Mo3 S3 85.5(3) . .
S4 Mo3 S3 100.12(15) . .
O3 Mo3 Mo2 100.8(4) . 8_655
O9 Mo3 Mo2 133.9(3) . 8_655
O8 Mo3 Mo2 135.6(3) . 8_655
S4 Mo3 Mo2 51.83(10) . 8_655
S3 Mo3 Mo2 52.04(11) . 8_655
O3 Mo3 Rb1 54.4(4) . .
O9 Mo3 Rb1 82.6(3) . .
O8 Mo3 Rb1 49.9(3) . .
S4 Mo3 Rb1 152.52(12) . .
S3 Mo3 Rb1 104.77(12) . .
Mo2 Mo3 Rb1 143.17(5) 8_655 .
O3 Mo3 Rb3A 100.2(4) . .
O9 Mo3 Rb3A 34.1(3) . .
O8 Mo3 Rb3A 105.2(3) . .
S4 Mo3 Rb3A 54.3(2) . .
S3 Mo3 Rb3A 148.0(2) . .
Mo2 Mo3 Rb3A 106.11(13) 8_655 .
Rb1 Mo3 Rb3A 105.06(13) . .
O4 Mo4 O9 107.0(5) . .
O4 Mo4 O8 100.7(5) . .
O9 Mo4 O8 70.8(4) . .
O4 Mo4 O13 178.4(7) . .
O9 Mo4 O13 71.5(7) . .
O8 Mo4 O13 78.9(5) . .
O4 Mo4 S5 102.2(4) . .
O9 Mo4 S5 145.4(3) . .
O8 Mo4 S5 86.0(3) . .
O13 Mo4 S5 79.3(7) . .
O4 Mo4 S6 101.3(4) . 8_645
O9 Mo4 S6 88.8(3) . 8_645
O8 Mo4 S6 153.5(3) . 8_645
O13 Mo4 S6 78.7(5) . 8_645
S5 Mo4 S6 103.48(15) . 8_645
O4 Mo4 Mo5 102.8(3) . .
O9 Mo4 Mo5 134.7(3) . .
O8 Mo4 Mo5 135.2(3) . .
O13 Mo4 Mo5 78.4(5) . .
S5 Mo4 Mo5 52.04(10) . .
S6 Mo4 Mo5 52.00(10) 8_645 .
O4 Mo4 Rb1 44.7(3) . .
O9 Mo4 Rb1 89.5(3) . .
O8 Mo4 Rb1 56.0(3) . .
O13 Mo4 Rb1 134.8(5) . .
S5 Mo4 Rb1 98.55(12) . .
S6 Mo4 Rb1 143.24(11) 8_645 .
Mo5 Mo4 Rb1 135.05(6) . .
O4 Mo4 Rb1 42.3(3) . 8_645
O9 Mo4 Rb1 116.1(3) . 8_645
O8 Mo4 Rb1 142.9(3) . 8_645
O13 Mo4 Rb1 138.2(5) . 8_645
S5 Mo4 Rb1 98.00(12) . 8_645
S6 Mo4 Rb1 61.24(11) 8_645 8_645
Mo5 Mo4 Rb1 68.14(4) . 8_645
Rb1 Mo4 Rb1 86.98(4) . 8_645
O4 Mo4 Rb3A 102.5(4) . .
O9 Mo4 Rb3A 29.8(3) . .
O8 Mo4 Rb3A 100.6(3) . .
O13 Mo4 Rb3A 76.1(7) . .
S5 Mo4 Rb3A 152.7(2) . .
S6 Mo4 Rb3A 60.22(15) 8_645 .
Mo5 Mo4 Rb3A 110.68(12) . .
Rb1 Mo4 Rb3A 107.11(12) . .
Rb1 Mo4 Rb3A 92.54(12) 8_645 .
O5 Mo5 O10 98.5(5) . .
O5 Mo5 O11 100.3(5) . .
O10 Mo5 O11 70.5(4) . .
O5 Mo5 S6 101.1(4) . 8_645
O10 Mo5 S6 153.8(3) . 8_645
O11 Mo5 S6 88.9(4) . 8_645
O5 Mo5 S5 103.9(4) . .
O10 Mo5 S5 87.9(4) . .
O11 Mo5 S5 149.7(3) . .
S6 Mo5 S5 103.91(14) 8_645 .
O5 Mo5 O14 166.9(4) . .
O10 Mo5 O14 71.5(5) . .
O11 Mo5 O14 68.7(4) . .
S6 Mo5 O14 86.1(4) 8_645 .
S5 Mo5 O14 84.7(4) . .
O5 Mo5 Mo4 104.1(4) . .
O10 Mo5 Mo4 137.4(4) . .
O11 Mo5 Mo4 137.4(4) . .
S6 Mo5 Mo4 52.52(10) 8_645 .
S5 Mo5 Mo4 51.96(10) . .
O14 Mo5 Mo4 89.0(2) . .
O5 Mo5 Rb1 40.8(4) . 8_645
O10 Mo5 Rb1 139.3(3) . 8_645
O11 Mo5 Rb1 110.6(3) . 8_645
S6 Mo5 Rb1 62.56(11) 8_645 8_645
S5 Mo5 Rb1 99.67(12) . 8_645
O14 Mo5 Rb1 148.6(3) . 8_645
Mo4 Mo5 Rb1 70.50(5) . 8_645
O5 Mo5 Rb2 37.5(4) . .
O10 Mo5 Rb2 61.1(4) . .
O11 Mo5 Rb2 87.3(4) . .
S6 Mo5 Rb2 136.27(12) 8_645 .
S5 Mo5 Rb2 100.92(13) . .
O14 Mo5 Rb2 131.9(3) . .
Mo4 Mo5 Rb2 131.93(8) . .
Rb1 Mo5 Rb2 78.24(8) 8_645 .
Mo1 S1 Mo1 74.2(2) 4_755 .
Mo1 S2 Mo1 75.0(2) 4_755 .
Mo2 S3 Mo3 75.78(13) 8_655 .
Mo2 S3 Rb1 136.7(2) 8_655 8_655
Mo3 S3 Rb1 124.8(2) . 8_655
Mo2 S4 Mo3 76.00(14) 8_655 .
Mo2 S4 Rb3A 168.0(2) 8_655 .
Mo3 S4 Rb3A 92.1(2) . .
Mo2 S4 Rb2 132.5(2) 8_655 3_564
Mo3 S4 Rb2 134.5(2) . 3_564
Rb3A S4 Rb2 56.6(2) . 3_564
Mo4 S5 Mo5 75.99(13) . .
Mo4 S5 Rb3B 97.3(3) . 8_655
Mo5 S5 Rb3B 104.3(3) . 8_655
Mo5 S6 Mo4 75.49(12) 8_655 8_655
Mo5 S6 Rb1 82.38(12) 8_655 .
Mo4 S6 Rb1 83.91(12) 8_655 .
Mo5 S6 Rb3A 156.7(2) 8_655 8_655
Mo4 S6 Rb3A 87.1(2) 8_655 8_655
Rb1 S6 Rb3A 111.4(2) . 8_655
Mo1 O1 Rb2 135.3(6) . 6_664
Mo1 O1 Rb3B 106.2(5) . 3_564
Rb2 O1 Rb3B 107.1(4) 6_664 3_564
Mo1 O1 Rb3A 102.6(5) . 8_655
Rb2 O1 Rb3A 66.7(3) 6_664 8_655
Rb3B O1 Rb3A 65.0(4) 3_564 8_655
Mo2 O2 Rb3A 139.2(6) . .
Mo2 O2 Rb3B 102.7(5) . 3_564
Rb3A O2 Rb3B 110.5(5) . 3_564
Mo3 O3 Rb3A 128.3(6) . 8_655
Mo3 O3 Rb1 102.8(5) . .
Rb3A O3 Rb1 127.7(4) 8_655 .
Mo4 O4 Rb1 111.6(4) . .
Mo4 O4 Rb1 115.9(5) . 8_645
Rb1 O4 Rb1 132.4(4) . 8_645
Mo4 O4 Rb3B 107.0(5) . 8_655
Rb1 O4 Rb3B 78.2(3) . 8_655
Rb1 O4 Rb3B 86.7(4) 8_645 8_655
Mo5 O5 Rb1 117.2(5) . 8_645
Mo5 O5 Rb2 123.0(5) . .
Rb1 O5 Rb2 119.9(4) 8_645 .
Mo1 O6 Mo2 106.8(5) . .
Mo1 O6 Rb3B 94.4(4) . 3_564
Mo2 O6 Rb3B 97.0(4) . 3_564
Mo2 O7 Mo1 104.3(4) . .
Mo2 O7 Rb3A 131.8(5) . 8_655
Mo1 O7 Rb3A 100.9(4) . 8_655
Mo4 O8 Mo3 107.5(5) . .
Mo4 O8 Rb1 91.5(3) . .
Mo3 O8 Rb1 100.6(4) . .
Mo4 O9 Mo3 110.6(5) . .
Mo4 O9 Rb3A 128.4(5) . .
Mo3 O9 Rb3A 121.1(5) . .
Mo5 O10 Mo5 102.0(6) 4_655 .
Mo5 O11 Mo5 100.0(5) . 4_655
C1 O12 Mo1 126.2(13) . .
C5 O13 Mo4 125.9(21) . .
C5 O14 C5 51.3(27) 4_655 .
C5 O14 Mo5 161.2(15) 4_655 .
C5 O14 Mo5 110.4(13) . .
C5 O14 Mo5 110.4(13) 4_655 4_655
C5 O14 Mo5 161.2(15) . 4_655
Mo5 O14 Mo5 87.3(5) . 4_655
C6 O15 Rb1 110.4(12) 3_565 .
C6 O16 Rb2 122.1(12) . 6_654
O12 C1 O12 122.3(23) 4_755 .
O12 C1 C2 118.5(12) 4_755 5_545
O12 C1 C2 118.5(12) . 5_545
C1 C2 C3 103.9(22) 5_455 .
C2 C3 C4 111.5(36) . .
C5 C4 C5 52.0(41) 4_655 .
C5 C4 C3 140.7(43) 4_655 .
C5 C4 C3 140.7(43) . .
C5 C5 C4 64.0(21) 4_655 .
C5 C5 O14 64.3(14) 4_655 .
C4 C5 O14 124.0(32) . .
C5 C5 O13 157.7(18) 4_655 .
C4 C5 O13 102.3(30) . .
O14 C5 O13 133.4(30) . .
O15 C6 O16 121.4(19) 3_564 .
O15 C6 C7 118.3(19) 3_564 6_664
O16 C6 C7 120.2(17) . 6_664
O15 C6 Rb2 130.8(13) 3_564 6_654
O16 C6 Rb2 40.8(9) . 6_654
C7 C6 Rb2 98.0(11) 6_664 6_654
C8 C7 C6 114.2(18) . 6_665
C7 C8 C7 113.0(22) . 4_655
C7 C8 Rb2 98.7(10) . 1_565
C7 C8 Rb2 147.3(12) 4_655 1_565
C7 C8 Rb2 147.3(12) . 4_665
C7 C8 Rb2 98.7(10) 4_655 4_665
Rb2 C8 Rb2 48.9(3) 1_565 4_665
O4 Rb1 OW1 91.9(5) . 8_655
O4 Rb1 O5 153.0(3) . 8_655
OW1 Rb1 O5 94.0(5) 8_655 8_655
O4 Rb1 OW4 92.6(9) . 8_655
OW1 Rb1 OW4 53.0(10) 8_655 8_655
O5 Rb1 OW4 70.5(9) 8_655 8_655
O4 Rb1 O4 132.0(2) . 8_655
OW1 Rb1 O4 74.4(5) 8_655 8_655
O5 Rb1 O4 74.9(3) 8_655 8_655
OW4 Rb1 O4 112.4(9) 8_655 8_655
O4 Rb1 O15 74.7(3) . .
OW1 Rb1 O15 113.3(5) 8_655 .
O5 Rb1 O15 78.8(3) 8_655 .
OW4 Rb1 O15 62.6(9) 8_655 .
O4 Rb1 O15 153.1(3) 8_655 .
O4 Rb1 O8 56.1(3) . .
OW1 Rb1 O8 72.6(5) 8_655 .
O5 Rb1 O8 150.2(3) 8_655 .
OW4 Rb1 O8 116.6(9) 8_655 .
O4 Rb1 O8 75.9(3) 8_655 .
O15 Rb1 O8 130.8(3) . .
O4 Rb1 S3 74.6(2) . 8_645
OW1 Rb1 S3 166.5(5) 8_655 8_645
O5 Rb1 S3 97.7(2) 8_655 8_645
OW4 Rb1 S3 125.5(9) 8_655 8_645
O4 Rb1 S3 115.1(2) 8_655 8_645
O15 Rb1 S3 63.0(3) . 8_645
O8 Rb1 S3 99.6(2) . 8_645
O4 Rb1 O3 85.5(3) . .
OW1 Rb1 O3 114.2(5) 8_655 .
O5 Rb1 O3 115.6(3) 8_655 .
OW4 Rb1 O3 167.0(9) 8_655 .
O4 Rb1 O3 61.0(3) 8_655 .
O15 Rb1 O3 128.7(3) . .
O8 Rb1 O3 52.2(3) . .
S3 Rb1 O3 66.3(2) 8_645 .
O4 Rb1 S6 136.1(2) . .
OW1 Rb1 S6 125.9(5) 8_655 .
O5 Rb1 S6 56.1(2) 8_655 .
OW4 Rb1 S6 126.6(9) 8_655 .
O4 Rb1 S6 55.8(2) 8_655 .
O15 Rb1 S6 104.2(3) . .
O8 Rb1 S6 110.0(2) . .
S3 Rb1 S6 66.85(10) 8_645 .
O3 Rb1 S6 60.6(2) . .
O4 Rb1 Mo4 23.6(2) . .
OW1 Rb1 Mo4 83.4(5) 8_655 .
O5 Rb1 Mo4 175.1(2) 8_655 .
OW4 Rb1 Mo4 104.7(9) 8_655 .
O4 Rb1 Mo4 108.4(2) 8_655 .
O15 Rb1 Mo4 98.3(3) . .
O8 Rb1 Mo4 32.5(2) . .
S3 Rb1 Mo4 84.32(9) 8_645 .
O3 Rb1 Mo4 69.3(2) . .
S6 Rb1 Mo4 128.69(9) . .
O4 Rb1 Mo5 163.3(2) . 8_655
OW1 Rb1 Mo5 103.6(5) 8_655 8_655
O5 Rb1 Mo5 22.0(2) 8_655 8_655
OW4 Rb1 Mo5 91.8(9) 8_655 8_655
O4 Rb1 Mo5 59.9(2) 8_655 8_655
O15 Rb1 Mo5 93.2(3) . 8_655
O8 Rb1 Mo5 134.4(2) . 8_655
S3 Rb1 Mo5 89.71(9) 8_645 8_655
O3 Rb1 Mo5 93.6(2) . 8_655
S6 Rb1 Mo5 35.06(7) . 8_655
Mo4 Rb1 Mo5 162.86(7) . 8_655
O16 Rb2 O1 142.6(4) 6_655 6_665
O16 Rb2 Rb2 108.5(3) 6_655 4_655
O1 Rb2 Rb2 97.4(2) 6_665 4_655
O16 Rb2 O5 77.6(4) 6_655 .
O1 Rb2 O5 68.7(3) 6_665 .
Rb2 Rb2 O5 108.5(2) 4_655 .
O16 Rb2 Rb3A 109.5(4) 6_655 3_565
O1 Rb2 Rb3A 61.0(3) 6_665 3_565
Rb2 Rb2 Rb3A 137.7(2) 4_655 3_565
O5 Rb2 Rb3A 97.2(3) . 3_565
O16 Rb2 OW4 55.2(8) 6_655 .
O1 Rb2 OW4 94.0(8) 6_665 .
Rb2 Rb2 OW4 161.8(8) 4_655 .
O5 Rb2 OW4 62.8(8) . .
Rb3A Rb2 OW4 60.5(8) 3_565 .
O16 Rb2 S4 61.3(3) 6_655 3_565
O1 Rb2 S4 119.3(3) 6_665 3_565
Rb2 Rb2 S4 130.58(10) 4_655 3_565
O5 Rb2 S4 114.8(3) . 3_565
Rb3A Rb2 S4 58.4(2) 3_565 3_565
OW4 Rb2 S4 52.4(8) . 3_565
O16 Rb2 C8 49.5(4) 6_655 1_545
O1 Rb2 C8 127.1(4) 6_665 1_545
Rb2 Rb2 C8 65.5(2) 4_655 1_545
O5 Rb2 C8 70.6(4) . 1_545
Rb3A Rb2 C8 156.7(3) 3_565 1_545
OW4 Rb2 C8 96.3(8) . 1_545
S4 Rb2 C8 107.7(3) 3_565 1_545
O16 Rb2 C6 17.2(4) 6_655 6_655
O1 Rb2 C6 129.7(4) 6_665 6_655
Rb2 Rb2 C6 105.9(3) 4_655 6_655
O5 Rb2 C6 61.8(4) . 6_655
Rb3A Rb2 C6 115.9(4) 3_565 6_655
OW4 Rb2 C6 56.1(9) . 6_655
S4 Rb2 C6 76.3(3) 3_565 6_655
C8 Rb2 C6 41.0(4) 1_545 6_655
O16 Rb2 Mo1 158.3(3) 6_655 6_665
O1 Rb2 Mo1 16.2(2) 6_665 6_665
Rb2 Rb2 Mo1 88.47(7) 4_655 6_665
O5 Rb2 Mo1 84.3(2) . 6_665
Rb3A Rb2 Mo1 60.7(2) 3_565 6_665
OW4 Rb2 Mo1 105.7(8) . 6_665
S4 Rb2 Mo1 117.65(13) 3_565 6_665
C8 Rb2 Mo1 134.2(4) 1_545 6_665
C6 Rb2 Mo1 145.8(3) 6_655 6_665
O16 Rb2 Mo5 92.1(3) 6_655 .
O1 Rb2 Mo5 60.1(2) 6_665 .
Rb2 Rb2 Mo5 91.52(7) 4_655 .
O5 Rb2 Mo5 19.6(2) . .
Rb3A Rb2 Mo5 105.0(2) 3_565 .
OW4 Rb2 Mo5 81.9(8) . .
S4 Rb2 Mo5 134.26(15) 3_565 .
C8 Rb2 Mo5 70.3(4) 1_545 .
C6 Rb2 Mo5 75.1(3) 6_655 .
Mo1 Rb2 Mo5 73.63(7) 6_665 .
O16 Rb2 Rb3B 107.8(3) 6_655 8_655
O1 Rb2 Rb3B 38.3(3) 6_665 8_655
Rb2 Rb2 Rb3B 134.4(2) 4_655 8_655
O5 Rb2 Rb3B 54.7(3) . 8_655
Rb3A Rb2 Rb3B 44.5(2) 3_565 8_655
OW4 Rb2 Rb3B 55.6(8) . 8_655
S4 Rb2 Rb3B 91.2(2) 3_565 8_655
C8 Rb2 Rb3B 125.0(4) 1_545 8_655
C6 Rb2 Rb3B 100.7(4) 6_655 8_655
Mo1 Rb2 Rb3B 51.1(2) 6_665 8_655
Mo5 Rb2 Rb3B 60.5(2) . 8_655
OW3 Rb3A OW2 16.5(9) . .
OW3 Rb3A O9 140.5(9) . .
OW2 Rb3A O9 156.7(7) . .
OW3 Rb3A O7 77.2(8) . 8_645
OW2 Rb3A O7 75.2(6) . 8_645
O9 Rb3A O7 111.4(4) . 8_645
OW3 Rb3A O2 70.6(8) . .
OW2 Rb3A O2 83.1(6) . .
O9 Rb3A O2 75.7(4) . .
O7 Rb3A O2 130.2(4) 8_645 .
OW3 Rb3A O1 77.7(8) . 8_645
OW2 Rb3A O1 62.7(6) . 8_645
O9 Rb3A O1 140.1(4) . 8_645
O7 Rb3A O1 56.3(3) 8_645 8_645
O2 Rb3A O1 143.1(5) . 8_645
OW3 Rb3A Rb2 111.1(9) . 3_564
OW2 Rb3A Rb2 95.3(6) . 3_564
O9 Rb3A Rb2 104.5(4) . 3_564
O7 Rb3A Rb2 102.6(3) 8_645 3_564
O2 Rb3A Rb2 123.9(4) . 3_564
O1 Rb3A Rb2 52.3(2) 8_645 3_564
OW3 Rb3A O3 76.2(8) . 8_645
OW2 Rb3A O3 91.1(6) . 8_645
O9 Rb3A O3 71.7(4) . 8_645
O7 Rb3A O3 69.7(3) 8_645 8_645
O2 Rb3A O3 66.5(4) . 8_645
O1 Rb3A O3 123.7(4) 8_645 8_645
Rb2 Rb3A O3 168.4(4) 3_564 8_645
OW3 Rb3A OW4 75.6(11) . 3_564
OW2 Rb3A OW4 70.5(10) . 3_564
O9 Rb3A OW4 107.8(9) . 3_564
O7 Rb3A OW4 140.5(9) 8_645 3_564
O2 Rb3A OW4 64.5(8) . 3_564
O1 Rb3A OW4 90.0(9) 8_645 3_564
Rb2 Rb3A OW4 62.4(8) 3_564 3_564
O3 Rb3A OW4 129.1(9) 8_645 3_564
OW3 Rb3A Rb3B 21.4(8) . 6_654
OW2 Rb3A Rb3B 5.9(6) . 6_654
O9 Rb3A Rb3B 161.9(5) . 6_654
O7 Rb3A Rb3B 71.3(4) 8_645 6_654
O2 Rb3A Rb3B 88.9(4) . 6_654
O1 Rb3A Rb3B 57.0(4) 8_645 6_654
Rb2 Rb3A Rb3B 91.9(3) 3_564 6_654
O3 Rb3A Rb3B 93.6(4) 8_645 6_654
OW4 Rb3A Rb3B 72.9(8) 3_564 6_654
OW3 Rb3A S4 126.5(8) . .
OW2 Rb3A S4 125.1(6) . .
O9 Rb3A S4 56.3(3) . .
O7 Rb3A S4 155.4(4) 8_645 .
O2 Rb3A S4 70.7(3) . .
O1 Rb3A S4 117.2(3) 8_645 .
Rb2 Rb3A S4 65.0(2) 3_564 .
O3 Rb3A S4 118.5(3) 8_645 .
OW4 Rb3A S4 54.8(8) 3_564 .
Rb3B Rb3A S4 127.7(4) 6_654 .
OW3 Rb3A S6 125.0(8) . 8_645
OW2 Rb3A S6 130.7(6) . 8_645
O9 Rb3A S6 53.8(3) . 8_645
O7 Rb3A S6 58.0(3) 8_645 8_645
O2 Rb3A S6 114.4(4) . 8_645
O1 Rb3A S6 99.0(3) 8_645 8_645
Rb2 Rb3A S6 108.5(2) 3_564 8_645
O3 Rb3A S6 60.2(3) 8_645 8_645
OW4 Rb3A S6 158.7(8) 3_564 8_645
Rb3B Rb3A S6 128.0(4) 6_654 8_645
S4 Rb3A S6 104.1(3) . 8_645
OW2 Rb3B OW3 8.2(18) 6_655 6_655
OW2 Rb3B OW4 107.0(23) 6_655 .
OW3 Rb3B OW4 104.6(13) 6_655 .
OW2 Rb3B OW1 72.2(20) 6_655 8_645
OW3 Rb3B OW1 78.6(9) 6_655 8_645
OW4 Rb3B OW1 74.1(12) . 8_645
OW2 Rb3B O1 74.2(19) 6_655 3_565
OW3 Rb3B O1 74.1(7) 6_655 3_565
OW4 Rb3B O1 163.2(13) . 3_565
OW1 Rb3B O1 121.2(7) 8_645 3_565
OW2 Rb3B OW1 146.6(21) 6_655 .
OW3 Rb3B OW1 138.8(10) 6_655 .
OW4 Rb3B OW1 56.0(12) . .
OW1 Rb3B OW1 121.0(7) 8_645 .
O1 Rb3B OW1 113.7(7) 3_565 .
OW2 Rb3B O6 100.1(20) 6_655 3_565
OW3 Rb3B O6 93.7(8) 6_655 3_565
OW4 Rb3B O6 109.4(12) . 3_565
OW1 Rb3B O6 172.2(8) 8_645 3_565
O1 Rb3B O6 54.6(4) 3_565 3_565
OW1 Rb3B O6 65.7(6) . 3_565
OW2 Rb3B O2 80.2(19) 6_655 3_565
OW3 Rb3B O2 72.1(7) 6_655 3_565
OW4 Rb3B O2 69.4(12) . 3_565
OW1 Rb3B O2 124.4(7) 8_645 3_565
O1 Rb3B O2 94.7(5) 3_565 3_565
OW1 Rb3B O2 67.1(6) . 3_565
O6 Rb3B O2 52.8(3) 3_565 3_565
OW2 Rb3B Rb3A 16.5(18) 6_655 6_655
OW3 Rb3B Rb3A 16.6(6) 6_655 6_655
OW4 Rb3B Rb3A 121.2(12) . 6_655
OW1 Rb3B Rb3A 85.6(6) 8_645 6_655
O1 Rb3B Rb3A 58.0(4) 3_565 6_655
OW1 Rb3B Rb3A 145.1(7) . 6_655
O6 Rb3B Rb3A 86.7(4) 3_565 6_655
O2 Rb3B Rb3A 79.4(4) 3_565 6_655
OW2 Rb3B S5 129.9(20) 6_655 8_645
OW3 Rb3B S5 132.6(8) 6_655 8_645
OW4 Rb3B S5 122.8(12) . 8_645
OW1 Rb3B S5 114.5(7) 8_645 8_645
O1 Rb3B S5 59.9(3) 3_565 8_645
OW1 Rb3B S5 75.6(6) . 8_645
O6 Rb3B S5 70.0(3) 3_565 8_645
O2 Rb3B S5 120.3(5) 3_565 8_645
Rb3A Rb3B S5 115.9(4) 6_655 8_645
OW2 Rb3B O4 131.3(21) 6_655 8_645
OW3 Rb3B O4 139.5(8) 6_655 8_645
OW4 Rb3B O4 87.3(12) . 8_645
OW1 Rb3B O4 67.5(6) 8_645 8_645
O1 Rb3B O4 104.6(5) 3_565 8_645
OW1 Rb3B O4 79.9(6) . 8_645
O6 Rb3B O4 119.1(5) 3_565 8_645
O2 Rb3B O4 146.4(6) 3_565 8_645
Rb3A Rb3B O4 134.2(5) 6_655 8_645
S5 Rb3B O4 53.1(3) 8_645 8_645
OW2 Rb3B Mo1 79.8(19) 6_655 3_565
OW3 Rb3B Mo1 76.3(7) 6_655 3_565
OW4 Rb3B Mo1 139.2(12) . 3_565
OW1 Rb3B Mo1 142.7(7) 8_645 3_565
O1 Rb3B Mo1 24.1(2) 3_565 3_565
OW1 Rb3B Mo1 95.9(6) . 3_565
O6 Rb3B Mo1 31.7(2) 3_565 3_565
O2 Rb3B Mo1 72.4(3) 3_565 3_565
Rb3A Rb3B Mo1 63.7(3) 6_655 3_565
S5 Rb3B Mo1 66.8(3) 8_645 3_565
O4 Rb3B Mo1 119.0(4) 8_645 3_565
Rb3B OW1 Rb1 100.1(8) 8_655 8_645
Rb3B OW1 Rb3B 138.3(10) 8_655 .
Rb1 OW1 Rb3B 86.0(7) 8_645 .
Rb3B OW2 OW3 165.1(32) 6_654 .
Rb3B OW2 Rb3A 157.6(24) 6_654 .
OW3 OW2 Rb3A 23.7(13) . .
OW2 OW3 Rb3A 139.8(21) . .
OW2 OW3 Rb3B 6.7(14) . 6_654
Rb3A OW3 Rb3B 141.9(12) . 6_654
Rb3B OW4 Rb1 94.1(15) . 8_645
Rb3B OW4 Rb3A 115.5(17) . 3_565
Rb1 OW4 Rb3A 129.2(15) 8_645 3_565
Rb3B OW4 Rb2 159.9(19) . .
Rb1 OW4 Rb2 104.7(13) 8_645 .
Rb3A OW4 Rb2 57.1(8) 3_565 .

loop_
_geom_bond_atom_site_label_1
_geom_bond_atom_site_label_2
_geom_bond_distance
_geom_bond_site_symmetry_2
Mo1 O1 1.672(11) .
Mo1 O6 2.076(10) .
Mo1 O7 2.129(10) .
Mo1 O12 2.264(11) .
Mo1 S2 2.314(5) .
Mo1 S1 2.334(5) .
Mo1 Mo1 2.817(3) 4_755
Mo1 Rb3A 3.888(8) 8_655
Mo1 Rb3B 3.937(14) 3_564
Mo1 Rb2 4.218(4) 6_664
Mo2 O2 1.639(11) .
Mo2 O6 2.075(10) .
Mo2 O7 2.089(9) .
Mo2 S4 2.304(4) 8_645
Mo2 S3 2.313(4) 8_645
Mo2 Mo3 2.844(2) 8_645
Mo2 Rb3B 4.012(15) 3_564
Mo2 Rb3A 4.307(8) .
Mo3 O3 1.652(11) .
Mo3 O9 2.046(10) .
Mo3 O8 2.081(11) .
Mo3 S4 2.315(4) .
Mo3 S3 2.317(4) .
Mo3 Mo2 2.844(2) 8_655
Mo3 Rb1 4.149(2) .
Mo3 Rb3A 4.175(9) .
Mo4 O4 1.679(10) .
Mo4 O9 2.048(11) .
Mo4 O8 2.092(10) .
Mo4 O13 2.35(2) .
Mo4 S5 2.311(4) .
Mo4 S6 2.334(4) 8_645
Mo4 Mo5 2.847(2) .
Mo4 Rb1 3.893(2) .
Mo4 Rb1 4.061(2) 8_645
Mo4 Rb3A 4.314(10) .
Mo5 O5 1.686(11) .
Mo5 O10 2.101(9) .
Mo5 O11 2.132(8) .
Mo5 S6 2.317(4) 8_645
Mo5 S5 2.313(4) .
Mo5 O14 2.364(10) .
Mo5 Rb1 3.998(2) 8_645
Mo5 Rb2 4.221(5) .
S1 Mo1 2.334(4) 4_755
S2 Mo1 2.314(5) 4_755
S3 Mo2 2.313(4) 8_655
S3 Rb1 3.380(5) 8_655
S4 Mo2 2.304(4) 8_655
S4 Rb3A 3.392(9) .
S4 Rb2 3.609(6) 3_564
S5 Rb3B 3.43(2) 8_655
S6 Mo5 2.317(4) 8_655
S6 Mo4 2.334(4) 8_655
S6 Rb1 3.580(4) .
S6 Rb3A 3.749(10) 8_655
O1 Rb2 2.863(11) 6_664
O1 Rb3B 3.13(2) 3_564
O1 Rb3A 3.165(13) 8_655
O2 Rb3A 2.931(14) .
O2 Rb3B 3.32(2) 3_564
O3 Rb3A 3.285(15) 8_655
O3 Rb1 3.459(13) .
O4 Rb1 2.947(10) .
O4 Rb1 3.036(10) 8_645
O4 Rb3B 3.57(2) 8_655
O5 Rb1 2.936(11) 8_645
O5 Rb2 3.059(12) .
O6 Rb3B 3.19(2) 3_564
O7 Rb3A 2.874(13) 8_655
O8 Rb1 3.228(11) .
O9 Rb3A 2.734(14) .
O10 Mo5 2.101(9) 4_655
O11 Mo5 2.132(8) 4_655
O12 C1 1.28(2) .
O13 C5 1.22(4) .
O14 C5 1.32(3) 4_655
O14 C5 1.32(3) .
O14 Mo5 2.364(10) 4_655
O15 C6 1.24(2) 3_565
O15 Rb1 3.205(14) .
O16 C6 1.29(2) .
O16 Rb2 2.852(13) 6_654
C1 O12 1.28(2) 4_755
C1 C2 1.47(4) 5_545
C2 C1 1.47(4) 5_455
C2 C3 1.49(3) .
C3 C4 1.41(7) .
C4 C5 1.31(7) 4_655
C4 C5 1.31(7) .
C5 C5 1.15(6) 4_655
C6 O15 1.24(2) 3_564
C6 C7 1.53(3) 6_664
C6 Rb2 3.70(2) 6_654
C7 C8 1.55(2) .
C7 C6 1.53(3) 6_665
C8 C7 1.55(2) 4_655
C8 Rb2 3.67(2) 1_565
C8 Rb2 3.67(2) 4_665
Rb1 OW1 3.01(3) 8_655
Rb1 O5 2.936(11) 8_655
Rb1 OW4 3.03(5) 8_655
Rb1 O4 3.036(10) 8_655
Rb1 S3 3.380(5) 8_645
Rb1 Mo5 3.998(2) 8_655
Rb2 O16 2.852(13) 6_655
Rb2 O1 2.863(11) 6_665
Rb2 Rb2 3.041(10) 4_655
Rb2 Rb3A 3.324(10) 3_565
Rb2 OW4 3.51(5) .
Rb2 S4 3.609(6) 3_565
Rb2 C8 3.67(2) 1_545
Rb2 C6 3.70(2) 6_655
Rb2 Mo1 4.218(4) 6_665
Rb2 Rb3B 4.82(2) 8_655
Rb3A OW3 1.57(2) .
Rb3A OW2 2.53(3) .
Rb3A O7 2.874(13) 8_645
Rb3A O1 3.165(14) 8_645
Rb3A Rb2 3.324(10) 3_564
Rb3A O3 3.285(15) 8_645
Rb3A OW4 3.45(5) 3_564
Rb3A Rb3B 3.38(2) 6_654
Rb3A S6 3.749(10) 8_645
Rb3B OW2 0.91(2) 6_655
Rb3B OW3 2.00(3) 6_655
Rb3B OW4 2.61(5) .
Rb3B OW1 2.93(3) 8_645
Rb3B O1 3.13(2) 3_565
Rb3B OW1 3.06(3) .
Rb3B O6 3.19(2) 3_565
Rb3B O2 3.32(2) 3_565
Rb3B Rb3A 3.38(2) 6_655
Rb3B S5 3.43(2) 8_645
Rb3B O4 3.57(2) 8_645
Rb3B Mo1 3.937(14) 3_565
OW1 Rb3B 2.93(3) 8_655
OW1 Rb1 3.01(3) 8_645
OW2 Rb3B 0.91(2) 6_654
OW2 OW3 1.11(3) .
OW3 Rb3B 2.00(3) 6_654
OW4 Rb1 3.03(5) 8_645
OW4 Rb3A 3.45(5) 3_565
